data_2231908
loop_
_publ_author_name
'Wu, Nan'
'Zhang, Rongli'
'Wang, Yumei'
'Xu, Xin'
'Xu, Zhou'

_publ_section_title
;
 2-(2-<i>p</i>-Tolylbenzo[<i>g</i>]quinolin-3-yl)ethanol
;
_journal_coeditor_code HG5076
_journal_issue 10
_journal_name_full 'Acta Crystallographica Section E'
_journal_page_first o2770
_journal_paper_doi 10.1107/S1600536811038736
_journal_volume 67
_journal_year 2011
_chemical_formula_iupac 'C22 H19 N O'
_chemical_formula_moiety 'C22 H19 N O'
_chemical_formula_sum 'C22 H19 N O'
_chemical_formula_weight 313.38
_chemical_melting_point_gt 486
_chemical_melting_point_lt 487
_chemical_name_systematic
;
2-(2-<i>p</i>-Tolylbenzo[<i>g</i>]quinolin-3-yl)ethanol
;
_space_group_IT_number 2
_symmetry_cell_setting triclinic
_symmetry_space_group_name_Hall '-P 1'
_symmetry_space_group_name_H-M 'P -1'
_atom_sites_solution_hydrogens geom
_atom_sites_solution_primary direct
_atom_sites_solution_secondary difmap
_cell_angle_alpha 108.125(3)
_cell_angle_beta 98.115(4)
_cell_angle_gamma 99.370(5)
_cell_formula_units_Z 2
_cell_length_a 7.2044(4)
_cell_length_b 10.1704(4)
_cell_length_c 12.1194(3)
_cell_measurement_reflns_used 3017
_cell_measurement_temperature 296(2)
_cell_measurement_theta_max 26.54
_cell_measurement_theta_min 2.93
_cell_volume 815.08(6)
_computing_cell_refinement 'SAINT (Bruker, 2004)'
_computing_data_collection 'APEX2 (Bruker, 2004)'
_computing_data_reduction 'SAINT (Bruker, 2004)'
_computing_molecular_graphics 'SHELXTL (Sheldrick, 2008)'
_computing_publication_material 'SHELXTL (Sheldrick, 2008)'
_computing_structure_refinement 'SHELXL97 (Sheldrick, 2008)'
_computing_structure_solution 'SHELXS97 (Sheldrick, 2008)'
_diffrn_ambient_temperature 296(2)
_diffrn_measured_fraction_theta_full 0.998
_diffrn_measured_fraction_theta_max 0.998
_diffrn_measurement_device_type 'Bruker APEXII area-detector diffractometer'
_diffrn_measurement_method 'phi and omega scans'
_diffrn_radiation_monochromator graphite
_diffrn_radiation_source 'fine-focus sealed tube'
_diffrn_radiation_type MoK\a
_diffrn_radiation_wavelength 0.71073
_diffrn_reflns_av_R_equivalents 0.0195
_diffrn_reflns_av_sigmaI/netI 0.0191
_diffrn_reflns_limit_h_max 8
_diffrn_reflns_limit_h_min -8
_diffrn_reflns_limit_k_max 12
_diffrn_reflns_limit_k_min -12
_diffrn_reflns_limit_l_max 14
_diffrn_reflns_limit_l_min -14
_diffrn_reflns_number 10164
_diffrn_reflns_theta_full 25.02
_diffrn_reflns_theta_max 25.02
_diffrn_reflns_theta_min 1.81
_exptl_absorpt_coefficient_mu 0.078
_exptl_absorpt_correction_type none
_exptl_crystal_colour yellow
_exptl_crystal_density_diffrn 1.277
_exptl_crystal_density_method 'not measured'
_exptl_crystal_description sheet
_exptl_crystal_F_000 332
_exptl_crystal_size_max 0.494
_exptl_crystal_size_mid 0.212
_exptl_crystal_size_min 0.066
_refine_diff_density_max 0.165
_refine_diff_density_min -0.157
_refine_ls_extinction_method none
_refine_ls_goodness_of_fit_ref 1.033
_refine_ls_hydrogen_treatment mixed
_refine_ls_matrix_type full
_refine_ls_number_parameters 222
_refine_ls_number_reflns 2879
_refine_ls_number_restraints 0
_refine_ls_restrained_S_all 1.033
_refine_ls_R_factor_all 0.0560
_refine_ls_R_factor_gt 0.0425
_refine_ls_shift/su_max 0.000
_refine_ls_shift/su_mean 0.000
_refine_ls_structure_factor_coef Fsqd
_refine_ls_weighting_details 'calc w=1/[\s^2^(Fo^2^)+(0.0628P)^2^+0.1533P] where P=(Fo^2^+2Fc^2^)/3'
_refine_ls_weighting_scheme calc
_refine_ls_wR_factor_gt 0.1165
_refine_ls_wR_factor_ref 0.1265
_reflns_number_gt 2232
_reflns_number_total 2879
_reflns_threshold_expression >2sigma(I)
_cod_data_source_file hg5076.cif
_cod_data_source_block I
_cod_database_code 2231908
_cod_database_fobs_code 2231908

loop_
_symmetry_equiv_pos_as_xyz
'x, y, z'
'-x, -y, -z'

loop_
_atom_site_type_symbol
_atom_site_label
_atom_site_fract_x
_atom_site_fract_y
_atom_site_fract_z
_atom_site_U_iso_or_equiv
_atom_site_adp_type
_atom_site_calc_flag
_atom_site_refinement_flags
_atom_site_occupancy
_atom_site_symmetry_multiplicity
O O1 0.94638(19) 0.74485(14) 0.16847(12) 0.0671(4) Uani d . 1 1
N N1 0.34813(18) 0.89390(13) 0.23730(12) 0.0473(3) Uani d . 1 1
C C4 0.5880(2) 1.05942(15) 0.19621(13) 0.0428(4) Uani d . 1 1
C C5 0.3959(2) 0.99592(15) 0.18921(13) 0.0442(4) Uani d . 1 1
C C1 0.4871(2) 0.84951(15) 0.29047(13) 0.0445(4) Uani d . 1 1
C C3 0.7299(2) 1.00948(15) 0.25305(14) 0.0462(4) Uani d . 1 1
H H3A 0.8585 1.0487 0.2594 0.055 Uiso calc R 1 1
C C13 0.6286(2) 1.16905(15) 0.14470(13) 0.0442(4) Uani d . 1 1
C C6 0.2436(2) 1.03711(17) 0.12868(15) 0.0532(4) Uani d . 1 1
H H6A 0.1167 0.9958 0.1250 0.064 Uiso calc R 1 1
C C2 0.6844(2) 0.90436(15) 0.29965(13) 0.0452(4) Uani d . 1 1
C C8 0.4736(2) 1.20451(15) 0.08298(13) 0.0478(4) Uani d . 1 1
C C16 0.4202(2) 0.73826(16) 0.34132(14) 0.0454(4) Uani d . 1 1
C C9 0.5119(3) 1.30789(17) 0.03012(15) 0.0580(5) Uani d . 1 1
H H9A 0.4103 1.3303 -0.0115 0.070 Uiso calc R 1 1
C C7 0.2812(2) 1.13509(17) 0.07688(15) 0.0552(4) Uani d . 1 1
H H7A 0.1795 1.1583 0.0360 0.066 Uiso calc R 1 1
C C19 0.2814(2) 0.52892(18) 0.43403(17) 0.0545(4) Uani d . 1 1
C C14 0.8416(2) 0.84739(17) 0.35334(15) 0.0537(4) Uani d . 1 1
H H14A 0.9579 0.9215 0.3842 0.064 Uiso calc R 1 1
H H14B 0.8043 0.8229 0.4195 0.064 Uiso calc R 1 1
C C18 0.3153(2) 0.49386(18) 0.32095(16) 0.0594(5) Uani d . 1 1
H H18A 0.2917 0.3987 0.2741 0.071 Uiso calc R 1 1
C C17 0.3831(3) 0.59584(17) 0.27504(15) 0.0561(4) Uani d . 1 1
H H17A 0.4043 0.5683 0.1980 0.067 Uiso calc R 1 1
C C12 0.8149(2) 1.24194(17) 0.15198(16) 0.0557(4) Uani d . 1 1
H H12A 0.9188 1.2210 0.1929 0.067 Uiso calc R 1 1
C C11 0.8479(3) 1.34320(18) 0.10038(17) 0.0647(5) Uani d . 1 1
H H11A 0.9730 1.3902 0.1066 0.078 Uiso calc R 1 1
C C15 0.8844(2) 0.71879(18) 0.26679(17) 0.0583(5) Uani d . 1 1
H H15A 0.9832 0.6864 0.3079 0.070 Uiso calc R 1 1
H H15B 0.7695 0.6433 0.2384 0.070 Uiso calc R 1 1
C C21 0.3886(3) 0.77368(18) 0.45560(16) 0.0628(5) Uani d . 1 1
H H21A 0.4142 0.8686 0.5032 0.075 Uiso calc R 1 1
C C22 0.2070(3) 0.4166(2) 0.4833(2) 0.0769(6) Uani d . 1 1
H H22A 0.2832 0.3461 0.4697 0.115 Uiso calc R 1 1
H H22B 0.0756 0.3728 0.4446 0.115 Uiso calc R 1 1
H H22C 0.2147 0.4591 0.5669 0.115 Uiso calc R 1 1
C C10 0.6947(3) 1.37576(18) 0.03868(16) 0.0641(5) Uani d . 1 1
H H10A 0.7174 1.4442 0.0032 0.077 Uiso calc R 1 1
C C20 0.3197(3) 0.6706(2) 0.50019(17) 0.0655(5) Uani d . 1 1
H H20A 0.2985 0.6978 0.5772 0.079 Uiso calc R 1 1
H H1 1.074(4) 0.793(3) 0.196(2) 0.111(8) Uiso d . 1 1

loop_
_atom_site_aniso_label
_atom_site_aniso_U_11
_atom_site_aniso_U_22
_atom_site_aniso_U_33
_atom_site_aniso_U_12
_atom_site_aniso_U_13
_atom_site_aniso_U_23
O1 0.0505(8) 0.0835(9) 0.0729(9) 0.0124(6) 0.0160(6) 0.0342(7)
N1 0.0446(7) 0.0461(7) 0.0529(8) 0.0092(6) 0.0146(6) 0.0176(6)
C4 0.0459(9) 0.0390(7) 0.0424(8) 0.0093(6) 0.0116(7) 0.0115(6)
C5 0.0462(9) 0.0418(8) 0.0442(9) 0.0108(6) 0.0123(7) 0.0122(7)
C1 0.0457(9) 0.0433(8) 0.0445(9) 0.0090(7) 0.0133(7) 0.0138(7)
C3 0.0420(8) 0.0455(8) 0.0515(9) 0.0058(6) 0.0109(7) 0.0185(7)
C13 0.0518(9) 0.0387(8) 0.0414(9) 0.0114(7) 0.0109(7) 0.0112(6)
C6 0.0435(9) 0.0544(9) 0.0620(11) 0.0125(7) 0.0105(8) 0.0196(8)
C2 0.0467(9) 0.0437(8) 0.0458(9) 0.0087(7) 0.0107(7) 0.0161(7)
C8 0.0593(10) 0.0411(8) 0.0414(9) 0.0149(7) 0.0098(7) 0.0101(7)
C16 0.0404(8) 0.0477(8) 0.0503(9) 0.0072(6) 0.0123(7) 0.0199(7)
C9 0.0745(12) 0.0502(9) 0.0514(10) 0.0205(9) 0.0074(9) 0.0196(8)
C7 0.0532(10) 0.0549(9) 0.0581(10) 0.0199(8) 0.0059(8) 0.0184(8)
C19 0.0383(8) 0.0633(10) 0.0714(12) 0.0083(7) 0.0124(8) 0.0373(9)
C14 0.0480(9) 0.0580(10) 0.0600(11) 0.0053(7) 0.0062(8) 0.0322(8)
C18 0.0601(11) 0.0470(9) 0.0667(12) 0.0011(8) 0.0105(9) 0.0200(8)
C17 0.0647(11) 0.0514(9) 0.0492(10) 0.0049(8) 0.0133(8) 0.0162(8)
C12 0.0542(10) 0.0522(9) 0.0649(11) 0.0081(7) 0.0108(8) 0.0283(8)
C11 0.0668(12) 0.0573(10) 0.0725(12) 0.0023(9) 0.0126(10) 0.0322(9)
C15 0.0444(9) 0.0620(10) 0.0790(12) 0.0120(8) 0.0151(9) 0.0373(9)
C21 0.0784(12) 0.0499(9) 0.0585(11) 0.0069(8) 0.0286(9) 0.0136(8)
C22 0.0576(11) 0.0869(14) 0.1071(17) 0.0101(10) 0.0221(11) 0.0628(13)
C10 0.0861(14) 0.0502(9) 0.0610(11) 0.0119(9) 0.0129(10) 0.0284(9)
C20 0.0731(12) 0.0716(12) 0.0567(11) 0.0087(9) 0.0272(9) 0.0264(9)

loop_
_atom_type_symbol
_atom_type_description
_atom_type_scat_dispersion_real
_atom_type_scat_dispersion_imag
_atom_type_scat_source
C C 0.0033 0.0016 'International Tables Vol C Tables 4.2.6.8 and 6.1.1.4'
H H 0.0000 0.0000 'International Tables Vol C Tables 4.2.6.8 and 6.1.1.4'
O O 0.0106 0.0060 'International Tables Vol C Tables 4.2.6.8 and 6.1.1.4'
N N 0.0061 0.0033 'International Tables Vol C Tables 4.2.6.8 and 6.1.1.4'

loop_
_geom_angle_atom_site_label_1
_geom_angle_atom_site_label_2
_geom_angle_atom_site_label_3
_geom_angle
C15 O1 H1 105.8(15)
C1 N1 C5 119.18(13)
C3 C4 C5 116.48(14)
C3 C4 C13 123.98(14)
C5 C4 C13 119.54(14)
N1 C5 C4 122.42(14)
N1 C5 C6 117.78(14)
C4 C5 C6 119.79(14)
N1 C1 C2 122.65(14)
N1 C1 C16 115.17(13)
C2 C1 C16 122.17(14)
C2 C3 C4 121.90(14)
C2 C3 H3A 119.1
C4 C3 H3A 119.0
C12 C13 C8 117.79(14)
C12 C13 C4 123.31(14)
C8 C13 C4 118.90(14)
C7 C6 C5 120.72(15)
C7 C6 H6A 119.6
C5 C6 H6A 119.6
C3 C2 C1 117.33(14)
C3 C2 C14 120.10(14)
C1 C2 C14 122.52(13)
C9 C8 C13 119.27(15)
C9 C8 C7 121.50(15)
C13 C8 C7 119.23(14)
C17 C16 C21 117.21(15)
C17 C16 C1 121.38(14)
C21 C16 C1 121.40(14)
C10 C9 C8 121.18(16)
C10 C9 H9A 119.4
C8 C9 H9A 119.4
C6 C7 C8 121.74(15)
C6 C7 H7A 119.1
C8 C7 H7A 119.1
C18 C19 C20 117.08(15)
C18 C19 C22 121.27(17)
C20 C19 C22 121.65(17)
C15 C14 C2 113.54(14)
C15 C14 H14A 108.9
C2 C14 H14A 108.9
C15 C14 H14B 108.9
C2 C14 H14B 108.9
H14A C14 H14B 107.7
C19 C18 C17 121.72(16)
C19 C18 H18A 119.1
C17 C18 H18A 119.1
C18 C17 C16 121.16(16)
C18 C17 H17A 119.4
C16 C17 H17A 119.4
C11 C12 C13 121.65(17)
C11 C12 H12A 119.2
C13 C12 H12A 119.2
C12 C11 C10 120.04(18)
C12 C11 H11A 120.0
C10 C11 H11A 120.0
O1 C15 C14 113.27(14)
O1 C15 H15A 108.9
C14 C15 H15A 108.9
O1 C15 H15B 108.9
C14 C15 H15B 108.9
H15A C15 H15B 107.7
C20 C21 C16 121.03(16)
C20 C21 H21A 119.5
C16 C21 H21A 119.5
C19 C22 H22A 109.5
C19 C22 H22B 109.5
H22A C22 H22B 109.5
C19 C22 H22C 109.5
H22A C22 H22C 109.5
H22B C22 H22C 109.5
C9 C10 C11 120.07(16)
C9 C10 H10A 120.0
C11 C10 H10A 120.0
C19 C20 C21 121.80(17)
C19 C20 H20A 119.1
C21 C20 H20A 119.1

loop_
_geom_bond_atom_site_label_1
_geom_bond_atom_site_label_2
_geom_bond_distance
O1 C15 1.413(2)
O1 H1 0.93(3)
N1 C1 1.3294(19)
N1 C5 1.3606(19)
C4 C3 1.402(2)
C4 C5 1.407(2)
C4 C13 1.448(2)
C5 C6 1.426(2)
C1 C2 1.415(2)
C1 C16 1.494(2)
C3 C2 1.372(2)
C3 H3A 0.9300
C13 C12 1.400(2)
C13 C8 1.414(2)
C6 C7 1.345(2)
C6 H6A 0.9300
C2 C14 1.511(2)
C8 C9 1.402(2)
C8 C7 1.430(2)
C16 C17 1.380(2)
C16 C21 1.380(2)
C9 C10 1.357(3)
C9 H9A 0.9300
C7 H7A 0.9300
C19 C18 1.372(3)
C19 C20 1.373(3)
C19 C22 1.505(2)
C14 C15 1.508(2)
C14 H14A 0.9700
C14 H14B 0.9700
C18 C17 1.377(2)
C18 H18A 0.9300
C17 H17A 0.9300
C12 C11 1.368(2)
C12 H12A 0.9300
C11 C10 1.388(3)
C11 H11A 0.9300
C15 H15A 0.9700
C15 H15B 0.9700
C21 C20 1.377(2)
C21 H21A 0.9300
C22 H22A 0.9600
C22 H22B 0.9600
C22 H22C 0.9600
C10 H10A 0.9300
C20 H20A 0.9300

loop_
_geom_hbond_atom_site_label_D
_geom_hbond_atom_site_label_H
_geom_hbond_atom_site_label_A
_geom_hbond_site_symmetry_A
_geom_hbond_distance_DH
_geom_hbond_distance_HA
_geom_hbond_distance_DA
_geom_hbond_angle_DHA
O1 H1 N1 1_655 0.93(3) 1.98(3) 2.9110(18) 174(2)
C21 H21A Cg 2_676 0.93 2.97 3.7358(19) 140.0

loop_
_geom_torsion_atom_site_label_1
_geom_torsion_atom_site_label_2
_geom_torsion_atom_site_label_3
_geom_torsion_atom_site_label_4
_geom_torsion
C1 N1 C5 C4 -1.7(2)
C1 N1 C5 C6 177.53(13)
C3 C4 C5 N1 1.6(2)
C13 C4 C5 N1 -179.01(13)
C3 C4 C5 C6 -177.56(13)
C13 C4 C5 C6 1.8(2)
C5 N1 C1 C2 0.2(2)
C5 N1 C1 C16 179.51(12)
C5 C4 C3 C2 -0.1(2)
C13 C4 C3 C2 -179.40(13)
C3 C4 C13 C12 -3.5(2)
C5 C4 C13 C12 177.21(14)
C3 C4 C13 C8 176.03(13)
C5 C4 C13 C8 -3.3(2)
N1 C5 C6 C7 -178.50(14)
C4 C5 C6 C7 0.7(2)
C4 C3 C2 C1 -1.3(2)
C4 C3 C2 C14 176.17(14)
N1 C1 C2 C3 1.3(2)
C16 C1 C2 C3 -177.99(13)
N1 C1 C2 C14 -176.11(14)
C16 C1 C2 C14 4.6(2)
C12 C13 C8 C9 1.2(2)
C4 C13 C8 C9 -178.32(13)
C12 C13 C8 C7 -178.16(14)
C4 C13 C8 C7 2.3(2)
N1 C1 C16 C17 89.77(18)
C2 C1 C16 C17 -90.9(2)
N1 C1 C16 C21 -88.66(19)
C2 C1 C16 C21 90.7(2)
C13 C8 C9 C10 -1.0(2)
C7 C8 C9 C10 178.41(15)
C5 C6 C7 C8 -1.8(3)
C9 C8 C7 C6 -179.16(15)
C13 C8 C7 C6 0.2(2)
C3 C2 C14 C15 -92.86(18)
C1 C2 C14 C15 84.48(19)
C20 C19 C18 C17 -0.5(3)
C22 C19 C18 C17 179.92(16)
C19 C18 C17 C16 0.1(3)
C21 C16 C17 C18 0.7(3)
C1 C16 C17 C18 -177.77(15)
C8 C13 C12 C11 -0.7(2)
C4 C13 C12 C11 178.83(15)
C13 C12 C11 C10 -0.1(3)
C2 C14 C15 O1 60.50(18)
C17 C16 C21 C20 -1.1(3)
C1 C16 C21 C20 177.39(17)
C8 C9 C10 C11 0.1(3)
C12 C11 C10 C9 0.4(3)
C18 C19 C20 C21 0.1(3)
C22 C19 C20 C21 179.70(17)
C16 C21 C20 C19 0.7(3)

loop_
_cod_related_entry_id
_cod_related_entry_database
_cod_related_entry_code
1 ChemSpider 30657034
